data_4338397
loop_
_publ_author_name
'Boyce, David W.'
'Salmon, Debra J.'
'Tolman, William B.'

_publ_section_title
;
 Linkage Isomerism in Transition-Metal Complexes of Mixed
 (Arylcarboxamido)(arylimino)pyridine Ligands.
;
_journal_issue 11
_journal_name_full 'Inorganic chemistry'
_journal_page_first 5788
_journal_page_last 5796
_journal_paper_doi 10.1021/ic500638z
_journal_volume 53
_journal_year 2014
_chemical_formula_moiety 'C24 H24 Cl Cu N3 O'
_chemical_formula_sum 'C24 H24 Cl Cu N3 O'
_chemical_formula_weight 469.45
_chemical_name_common 12134
_chemical_name_systematic
; 

 ? 

;
_space_group_IT_number 19
_symmetry_cell_setting orthorhombic
_symmetry_space_group_name_Hall 'P 2ac 2ab'
_symmetry_space_group_name_H-M 'P 21 21 21'
_atom_sites_solution_hydrogens geom
_atom_sites_solution_primary direct
_atom_sites_solution_secondary difmap
_audit_creation_method SHELXL-97
_cell_angle_alpha 90.00
_cell_angle_beta 90.00
_cell_angle_gamma 90.00
_cell_formula_units_Z 4
_cell_length_a 8.8885(14)
_cell_length_b 13.849(2)
_cell_length_c 17.692(3)
_cell_measurement_reflns_used 2769
_cell_measurement_temperature 173(2)
_cell_measurement_theta_max 27.17
_cell_measurement_theta_min 2.56
_cell_volume 2177.8(6)
_computing_cell_refinement 'SAINT, Bruker'
_computing_data_collection 'APEX II, Bruker'
_computing_data_reduction 'SAINT, Bruker'
_computing_molecular_graphics 'SHELXTL, Bruker'
_computing_structure_refinement 'SHELXL-97 (Sheldrick, 1997)'
_computing_structure_solution 'SHELXS-97 (Sheldrick, 1990)'
_diffrn_ambient_temperature 173(2)
_diffrn_measured_fraction_theta_full 0.992
_diffrn_measured_fraction_theta_max 0.992
_diffrn_measurement_device_type 'Bruker APEX II CCD'
_diffrn_measurement_method 'area detector, omega scans per phi'
_diffrn_radiation_monochromator graphite
_diffrn_radiation_source 'normal-focus sealed tube'
_diffrn_radiation_type MoK\a
_diffrn_radiation_wavelength 0.71073
_diffrn_reflns_av_R_equivalents 0.0430
_diffrn_reflns_av_sigmaI/netI 0.0629
_diffrn_reflns_limit_h_max 11
_diffrn_reflns_limit_h_min -10
_diffrn_reflns_limit_k_max 17
_diffrn_reflns_limit_k_min -13
_diffrn_reflns_limit_l_max 22
_diffrn_reflns_limit_l_min -22
_diffrn_reflns_number 11845
_diffrn_reflns_theta_full 27.32
_diffrn_reflns_theta_max 27.32
_diffrn_reflns_theta_min 1.87
_exptl_absorpt_coefficient_mu 1.146
_exptl_absorpt_correction_T_max 0.8032
_exptl_absorpt_correction_T_min 0.5980
_exptl_absorpt_correction_type multi-scan
_exptl_absorpt_process_details 'SADABS, R. Blessing, 1995'
_exptl_crystal_colour Green
_exptl_crystal_density_diffrn 1.432
_exptl_crystal_density_method 'not measured'
_exptl_crystal_description Block
_exptl_crystal_F_000 972
_exptl_crystal_size_max 0.50
_exptl_crystal_size_mid 0.20
_exptl_crystal_size_min 0.20
_refine_diff_density_max 0.337
_refine_diff_density_min -0.515
_refine_diff_density_rms 0.070
_refine_ls_abs_structure_details 'Flack H D (1983), Acta Cryst. A39, 876-881'
_refine_ls_abs_structure_Flack -0.022(15)
_refine_ls_extinction_method none
_refine_ls_goodness_of_fit_ref 1.025
_refine_ls_hydrogen_treatment constr
_refine_ls_matrix_type full
_refine_ls_number_parameters 271
_refine_ls_number_reflns 4847
_refine_ls_number_restraints 0
_refine_ls_restrained_S_all 1.025
_refine_ls_R_factor_all 0.0633
_refine_ls_R_factor_gt 0.0405
_refine_ls_shift/su_max 0.000
_refine_ls_shift/su_mean 0.000
_refine_ls_structure_factor_coef Fsqd
_refine_ls_weighting_details 'calc w=1/[\s^2^(Fo^2^)+(0.0349P)^2^+0.7791P] where P=(Fo^2^+2Fc^2^)/3'
_refine_ls_weighting_scheme calc
_refine_ls_wR_factor_gt 0.0790
_refine_ls_wR_factor_ref 0.0875
_reflns_number_gt 3803
_reflns_number_total 4847
_reflns_threshold_expression >2sigma(I)
_cod_data_source_file ic500638z_si_002.cif
_cod_data_source_block Me2LCuCl
_cod_depositor_comments
;
The following automatic conversions were performed:

'_symmetry_cell_setting' value 'Orthorhombic' changed to
'orthorhombic' according to
/usr/data/users/saulius/crontab/automatic-downloads/rss-feeds/ACS/lib/dictionaries/cif_core.dic
dictionary named 'cif_core.dic' version 2.4.2 from 2011-04-26.

Automatic conversion script
Id: cif_fix_values 2281 2013-09-26 08:29:07Z andrius 

 Adding full bibliography for 4338396--4338405.cif.
;
_cod_original_sg_symbol_H-M P2(1)2(1)2(1)
_cod_database_code 4338397

loop_
_symmetry_equiv_pos_as_xyz
'x, y, z'
'-x+1/2, -y, z+1/2'
'-x, y+1/2, -z+1/2'
'x+1/2, -y+1/2, -z'

loop_
_atom_site_label
_atom_site_type_symbol
_atom_site_fract_x
_atom_site_fract_y
_atom_site_fract_z
_atom_site_U_iso_or_equiv
_atom_site_adp_type
_atom_site_occupancy
_atom_site_symmetry_multiplicity
_atom_site_calc_flag
_atom_site_refinement_flags
Cu1 Cu 0.70156(5) 0.38417(3) 0.43739(2) 0.02282(11) Uani 1 1 d .
Cl1 Cl 0.64848(11) 0.40765(6) 0.31678(5) 0.0307(2) Uani 1 1 d .
N1 N 0.8271(3) 0.26397(18) 0.43431(16) 0.0247(6) Uani 1 1 d .
C1 C 0.8844(4) 0.2358(2) 0.5006(2) 0.0228(8) Uani 1 1 d .
O1 O 0.9695(3) 0.16547(17) 0.51295(14) 0.0282(6) Uani 1 1 d .
N2 N 0.7647(3) 0.3783(2) 0.54191(14) 0.0209(6) Uani 1 1 d .
C2 C 0.6478(4) 0.5303(2) 0.5510(2) 0.0241(8) Uani 1 1 d .
C3 C 0.8438(4) 0.3019(2) 0.5646(2) 0.0223(7) Uani 1 1 d .
N3 N 0.6395(3) 0.52306(19) 0.47873(16) 0.0236(7) Uani 1 1 d .
C4 C 0.8852(5) 0.2917(3) 0.6395(2) 0.0303(9) Uani 1 1 d .
H4A H 0.9405 0.2386 0.6557 0.036 Uiso 1 1 calc R
C5 C 0.8414(4) 0.3636(2) 0.6898(2) 0.0307(9) Uani 1 1 d .
H5A H 0.8672 0.3585 0.7406 0.037 Uiso 1 1 calc R
C6 C 0.7600(4) 0.4426(3) 0.6652(2) 0.0287(9) Uani 1 1 d .
H6A H 0.7313 0.4909 0.6988 0.034 Uiso 1 1 calc R
C7 C 0.7222(4) 0.4482(2) 0.59002(18) 0.0215(8) Uani 1 1 d .
C8 C 0.5965(5) 0.6129(3) 0.5982(2) 0.0384(9) Uani 1 1 d .
H8A H 0.5515 0.6611 0.5663 0.058 Uiso 1 1 calc R
H8B H 0.6810 0.6403 0.6242 0.058 Uiso 1 1 calc R
H8C H 0.5238 0.5907 0.6343 0.058 Uiso 1 1 calc R
C9 C 0.8653(4) 0.2094(3) 0.3688(2) 0.0257(8) Uani 1 1 d .
C10 C 0.9684(5) 0.2496(3) 0.3179(2) 0.0330(9) Uani 1 1 d .
C11 C 1.0016(5) 0.1998(3) 0.2521(2) 0.0425(12) Uani 1 1 d .
H11A H 1.0675 0.2269 0.2172 0.051 Uiso 1 1 calc R
C12 C 0.9384(5) 0.1105(4) 0.2374(2) 0.0469(11) Uani 1 1 d .
H12A H 0.9625 0.0773 0.1934 0.056 Uiso 1 1 calc R
C13 C 0.8400(5) 0.0718(3) 0.2885(2) 0.0415(11) Uani 1 1 d .
H13A H 0.7975 0.0118 0.2786 0.050 Uiso 1 1 calc R
C14 C 0.8016(5) 0.1195(3) 0.35498(19) 0.0306(8) Uani 1 1 d .
C15 C 0.6966(5) 0.0725(3) 0.4102(2) 0.0413(10) Uani 1 1 d .
H15A H 0.6812 0.1147 0.4526 0.062 Uiso 1 1 calc R
H15B H 0.7393 0.0128 0.4274 0.062 Uiso 1 1 calc R
H15C H 0.6019 0.0600 0.3860 0.062 Uiso 1 1 calc R
C16 C 1.0437(5) 0.3449(3) 0.3341(2) 0.0434(11) Uani 1 1 d .
H16A H 1.1103 0.3610 0.2933 0.065 Uiso 1 1 calc R
H16B H 1.1002 0.3402 0.3802 0.065 Uiso 1 1 calc R
H16C H 0.9686 0.3943 0.3392 0.065 Uiso 1 1 calc R
C17 C 0.5982(4) 0.6077(2) 0.43443(19) 0.0253(7) Uani 1 1 d .
C18 C 0.4582(4) 0.6150(3) 0.40110(19) 0.0285(8) Uani 1 1 d .
C19 C 0.4267(5) 0.6974(3) 0.3585(2) 0.0338(9) Uani 1 1 d .
H19A H 0.3333 0.7039 0.3354 0.041 Uiso 1 1 calc R
C20 C 0.5324(5) 0.7693(3) 0.3504(2) 0.0358(10) Uani 1 1 d .
H20A H 0.5094 0.8246 0.3229 0.043 Uiso 1 1 calc R
C21 C 0.6723(5) 0.7593(3) 0.3829(2) 0.0364(10) Uani 1 1 d .
H21A H 0.7430 0.8082 0.3769 0.044 Uiso 1 1 calc R
C22 C 0.7098(5) 0.6778(2) 0.4245(2) 0.0322(9) Uani 1 1 d .
C23 C 0.8666(5) 0.6635(3) 0.4554(2) 0.0430(11) Uani 1 1 d .
H23A H 0.8716 0.6031 0.4820 0.065 Uiso 1 1 calc R
H23B H 0.8905 0.7153 0.4895 0.065 Uiso 1 1 calc R
H23C H 0.9375 0.6630 0.4145 0.065 Uiso 1 1 calc R
C24 C 0.3417(5) 0.5375(3) 0.4092(3) 0.0453(11) Uani 1 1 d .
H24A H 0.3808 0.4863 0.4401 0.068 Uiso 1 1 calc R
H24B H 0.3165 0.5125 0.3602 0.068 Uiso 1 1 calc R
H24C H 0.2533 0.5639 0.4325 0.068 Uiso 1 1 calc R

loop_
_atom_site_aniso_label
_atom_site_aniso_U_11
_atom_site_aniso_U_22
_atom_site_aniso_U_33
_atom_site_aniso_U_23
_atom_site_aniso_U_13
_atom_site_aniso_U_12
Cu1 0.0312(2) 0.01827(18) 0.01901(19) 0.00050(18) -0.00269(19) 0.00214(19)
Cl1 0.0409(6) 0.0310(5) 0.0202(4) 0.0045(4) -0.0025(4) -0.0015(4)
N1 0.0323(18) 0.0213(13) 0.0205(14) 0.0019(13) -0.0054(15) 0.0045(12)
C1 0.027(2) 0.0154(17) 0.0256(19) 0.0003(14) 0.0002(16) -0.0005(15)
O1 0.0345(15) 0.0205(12) 0.0298(14) 0.0009(11) -0.0027(12) 0.0086(12)
N2 0.0227(15) 0.0180(14) 0.0219(14) -0.0011(12) -0.0018(10) -0.0015(13)
C2 0.0254(19) 0.0219(17) 0.025(2) -0.0009(15) 0.0015(15) -0.0010(14)
C3 0.0252(19) 0.0212(16) 0.0206(16) 0.0037(15) -0.0010(16) 0.0013(13)
N3 0.0285(17) 0.0183(15) 0.0241(16) 0.0027(12) -0.0003(13) -0.0031(13)
C4 0.036(2) 0.030(2) 0.025(2) 0.0019(16) -0.0055(17) 0.0061(18)
C5 0.037(2) 0.033(2) 0.0215(18) 0.0016(15) -0.0051(16) 0.0057(16)
C6 0.037(2) 0.0272(19) 0.0216(18) -0.0042(15) 0.0010(15) -0.0006(16)
C7 0.027(2) 0.0164(16) 0.0213(16) -0.0002(13) 0.0008(15) 0.0029(15)
C8 0.056(3) 0.029(2) 0.0298(19) -0.0072(19) 0.0010(18) 0.015(2)
C9 0.032(2) 0.0244(19) 0.0202(18) -0.0030(15) -0.0004(16) 0.0084(17)
C10 0.040(2) 0.032(2) 0.027(2) -0.0022(17) 0.0002(19) 0.0068(18)
C11 0.043(3) 0.057(3) 0.027(2) 0.001(2) 0.0060(19) 0.007(2)
C12 0.053(3) 0.053(3) 0.035(2) -0.018(2) -0.006(2) 0.015(3)
C13 0.051(3) 0.030(2) 0.043(2) -0.0114(18) -0.019(2) 0.009(2)
C14 0.038(2) 0.0241(17) 0.0301(18) -0.0010(16) -0.0114(17) 0.005(2)
C15 0.043(2) 0.032(2) 0.049(2) 0.0033(18) -0.006(2) -0.003(2)
C16 0.040(3) 0.039(2) 0.051(3) 0.002(2) 0.008(2) -0.003(2)
C17 0.0382(19) 0.0153(15) 0.0223(16) 0.0033(17) -0.0016(16) 0.0034(15)
C18 0.033(2) 0.0239(18) 0.0281(18) -0.0012(17) -0.0008(15) 0.0053(19)
C19 0.040(2) 0.033(2) 0.028(2) 0.0021(17) 0.0000(18) 0.0112(19)
C20 0.062(3) 0.024(2) 0.022(2) 0.0040(16) 0.002(2) 0.010(2)
C21 0.056(3) 0.0199(19) 0.033(2) 0.0017(15) 0.002(2) -0.0038(19)
C22 0.045(2) 0.0226(17) 0.029(2) -0.0026(15) -0.001(2) -0.0032(19)
C23 0.052(3) 0.037(2) 0.040(3) 0.0096(19) -0.007(2) -0.014(2)
C24 0.031(3) 0.052(3) 0.054(3) 0.018(2) -0.010(2) 0.003(2)

loop_
_atom_type_symbol
_atom_type_description
_atom_type_scat_dispersion_real
_atom_type_scat_dispersion_imag
_atom_type_scat_source
C C 0.0033 0.0016 'International Tables Vol C Tables 4.2.6.8 and 6.1.1.4'
H H 0.0000 0.0000 'International Tables Vol C Tables 4.2.6.8 and 6.1.1.4'
N N 0.0061 0.0033 'International Tables Vol C Tables 4.2.6.8 and 6.1.1.4'
O O 0.0106 0.0060 'International Tables Vol C Tables 4.2.6.8 and 6.1.1.4'
Cl Cl 0.1484 0.1585 'International Tables Vol C Tables 4.2.6.8 and 6.1.1.4'
Cu Cu 0.3201 1.2651 'International Tables Vol C Tables 4.2.6.8 and 6.1.1.4'

loop_
_geom_angle_atom_site_label_1
_geom_angle_atom_site_label_2
_geom_angle_atom_site_label_3
_geom_angle
_geom_angle_site_symmetry_3
N2 Cu1 N1 80.18(12) .
N2 Cu1 N3 77.58(11) .
N1 Cu1 N3 154.56(11) .
N2 Cu1 Cl1 172.53(9) .
N1 Cu1 Cl1 102.41(9) .
N3 Cu1 Cl1 98.25(8) .
N2 Cu1 O1 83.37(10) 4_456
N1 Cu1 O1 104.85(10) 4_456
N3 Cu1 O1 84.75(10) 4_456
Cl1 Cu1 O1 102.55(7) 4_456
C1 N1 C9 117.9(3) .
C1 N1 Cu1 115.5(2) .
C9 N1 Cu1 126.5(2) .
O1 C1 N1 127.6(3) .
O1 C1 C3 119.2(3) .
N1 C1 C3 113.1(3) .
C1 O1 Cu1 145.6(2) 4_556
C3 N2 C7 122.0(3) .
C3 N2 Cu1 118.3(2) .
C7 N2 Cu1 119.6(2) .
N3 C2 C7 115.4(3) .
N3 C2 C8 126.9(3) .
C7 C2 C8 117.7(3) .
N2 C3 C4 120.7(3) .
N2 C3 C1 112.6(3) .
C4 C3 C1 126.7(3) .
C2 N3 C17 119.2(3) .
C2 N3 Cu1 113.4(2) .
C17 N3 Cu1 127.4(2) .
C3 C4 C5 117.7(3) .
C3 C4 H4A 121.1 .
C5 C4 H4A 121.1 .
C6 C5 C4 120.8(3) .
C6 C5 H5A 119.6 .
C4 C5 H5A 119.6 .
C7 C6 C5 118.6(3) .
C7 C6 H6A 120.7 .
C5 C6 H6A 120.7 .
N2 C7 C6 120.2(3) .
N2 C7 C2 112.5(3) .
C6 C7 C2 127.0(3) .
C2 C8 H8A 109.5 .
C2 C8 H8B 109.5 .
H8A C8 H8B 109.5 .
C2 C8 H8C 109.5 .
H8A C8 H8C 109.5 .
H8B C8 H8C 109.5 .
C14 C9 C10 120.7(3) .
C14 C9 N1 121.4(3) .
C10 C9 N1 117.9(3) .
C11 C10 C9 118.8(4) .
C11 C10 C16 120.1(4) .
C9 C10 C16 121.1(3) .
C12 C11 C10 121.1(4) .
C12 C11 H11A 119.4 .
C10 C11 H11A 119.4 .
C13 C12 C11 119.1(4) .
C13 C12 H12A 120.5 .
C11 C12 H12A 120.5 .
C12 C13 C14 122.0(4) .
C12 C13 H13A 119.0 .
C14 C13 H13A 119.0 .
C9 C14 C13 118.3(4) .
C9 C14 C15 121.9(3) .
C13 C14 C15 119.8(4) .
C14 C15 H15A 109.5 .
C14 C15 H15B 109.5 .
H15A C15 H15B 109.5 .
C14 C15 H15C 109.5 .
H15A C15 H15C 109.5 .
H15B C15 H15C 109.5 .
C10 C16 H16A 109.5 .
C10 C16 H16B 109.5 .
H16A C16 H16B 109.5 .
C10 C16 H16C 109.5 .
H16A C16 H16C 109.5 .
H16B C16 H16C 109.5 .
C18 C17 C22 122.3(3) .
C18 C17 N3 121.1(3) .
C22 C17 N3 116.6(3) .
C17 C18 C19 118.1(4) .
C17 C18 C24 121.9(3) .
C19 C18 C24 119.9(3) .
C20 C19 C18 120.7(4) .
C20 C19 H19A 119.6 .
C18 C19 H19A 119.6 .
C19 C20 C21 120.0(4) .
C19 C20 H20A 120.0 .
C21 C20 H20A 120.0 .
C20 C21 C22 121.3(4) .
C20 C21 H21A 119.4 .
C22 C21 H21A 119.4 .
C21 C22 C17 117.4(4) .
C21 C22 C23 121.3(4) .
C17 C22 C23 121.2(3) .
C22 C23 H23A 109.5 .
C22 C23 H23B 109.5 .
H23A C23 H23B 109.5 .
C22 C23 H23C 109.5 .
H23A C23 H23C 109.5 .
H23B C23 H23C 109.5 .
C18 C24 H24A 109.5 .
C18 C24 H24B 109.5 .
H24A C24 H24B 109.5 .
C18 C24 H24C 109.5 .
H24A C24 H24C 109.5 .
H24B C24 H24C 109.5 .

loop_
_geom_bond_atom_site_label_1
_geom_bond_atom_site_label_2
_geom_bond_distance
_geom_bond_site_symmetry_2
Cu1 N2 1.934(3) .
Cu1 N1 2.005(3) .
Cu1 N3 2.130(3) .
Cu1 Cl1 2.2092(10) .
Cu1 O1 2.345(3) 4_456
N1 C1 1.337(4) .
N1 C9 1.426(4) .
C1 O1 1.252(4) .
C1 C3 1.500(5) .
O1 Cu1 2.345(2) 4_556
N2 C3 1.332(4) .
N2 C7 1.344(4) .
C2 N3 1.284(4) .
C2 C7 1.485(5) .
C2 C8 1.488(5) .
C3 C4 1.383(5) .
N3 C17 1.457(4) .
C4 C5 1.391(5) .
C4 H4A 0.9300 .
C5 C6 1.382(5) .
C5 H5A 0.9300 .
C6 C7 1.374(5) .
C6 H6A 0.9300 .
C8 H8A 0.9600 .
C8 H8B 0.9600 .
C8 H8C 0.9600 .
C9 C14 1.389(5) .
C9 C10 1.399(5) .
C10 C11 1.385(5) .
C10 C16 1.508(6) .
C11 C12 1.383(6) .
C11 H11A 0.9300 .
C12 C13 1.367(6) .
C12 H12A 0.9300 .
C13 C14 1.390(5) .
C13 H13A 0.9300 .
C14 C15 1.500(6) .
C15 H15A 0.9600 .
C15 H15B 0.9600 .
C15 H15C 0.9600 .
C16 H16A 0.9600 .
C16 H16B 0.9600 .
C16 H16C 0.9600 .
C17 C18 1.380(5) .
C17 C22 1.399(5) .
C18 C19 1.396(5) .
C18 C24 1.499(6) .
C19 C20 1.376(6) .
C19 H19A 0.9300 .
C20 C21 1.376(6) .
C20 H20A 0.9300 .
C21 C22 1.388(5) .
C21 H21A 0.9300 .
C22 C23 1.511(6) .
C23 H23A 0.9600 .
C23 H23B 0.9600 .
C23 H23C 0.9600 .
C24 H24A 0.9600 .
C24 H24B 0.9600 .
C24 H24C 0.9600 .

loop_
_geom_torsion_atom_site_label_1
_geom_torsion_atom_site_label_2
_geom_torsion_atom_site_label_3
_geom_torsion_atom_site_label_4
_geom_torsion
_geom_torsion_site_symmetry_1
_geom_torsion_site_symmetry_4
N2 Cu1 N1 C1 3.0(2) . .
N3 Cu1 N1 C1 32.3(4) . .
Cl1 Cu1 N1 C1 175.8(2) . .
O1 Cu1 N1 C1 -77.4(3) 4_456 .
N2 Cu1 N1 C9 -174.2(3) . .
N3 Cu1 N1 C9 -144.9(3) . .
Cl1 Cu1 N1 C9 -1.3(3) . .
O1 Cu1 N1 C9 105.4(3) 4_456 .
C9 N1 C1 O1 -0.1(5) . .
Cu1 N1 C1 O1 -177.5(3) . .
C9 N1 C1 C3 176.6(3) . .
Cu1 N1 C1 C3 -0.8(4) . .
N1 C1 O1 Cu1 123.3(4) . 4_556
C3 C1 O1 Cu1 -53.2(6) . 4_556
N1 Cu1 N2 C3 -4.9(2) . .
N3 Cu1 N2 C3 -172.5(3) . .
O1 Cu1 N2 C3 101.4(2) 4_456 .
N1 Cu1 N2 C7 178.1(3) . .
N3 Cu1 N2 C7 10.5(2) . .
O1 Cu1 N2 C7 -75.5(2) 4_456 .
C7 N2 C3 C4 0.2(5) . .
Cu1 N2 C3 C4 -176.7(3) . .
C7 N2 C3 C1 -177.4(3) . .
Cu1 N2 C3 C1 5.8(4) . .
O1 C1 C3 N2 174.0(3) . .
N1 C1 C3 N2 -3.1(4) . .
O1 C1 C3 C4 -3.4(5) . .
N1 C1 C3 C4 179.6(3) . .
C7 C2 N3 C17 -167.1(3) . .
C8 C2 N3 C17 10.4(5) . .
C7 C2 N3 Cu1 9.9(4) . .
C8 C2 N3 Cu1 -172.6(3) . .
N2 Cu1 N3 C2 -11.1(2) . .
N1 Cu1 N3 C2 -40.7(4) . .
Cl1 Cu1 N3 C2 175.2(2) . .
O1 Cu1 N3 C2 73.2(3) 4_456 .
N2 Cu1 N3 C17 165.6(3) . .
N1 Cu1 N3 C17 136.0(3) . .
Cl1 Cu1 N3 C17 -8.1(3) . .
O1 Cu1 N3 C17 -110.0(3) 4_456 .
N2 C3 C4 C5 0.0(5) . .
C1 C3 C4 C5 177.2(3) . .
C3 C4 C5 C6 -0.4(6) . .
C4 C5 C6 C7 0.5(6) . .
C3 N2 C7 C6 0.0(5) . .
Cu1 N2 C7 C6 176.8(3) . .
C3 N2 C7 C2 174.6(3) . .
Cu1 N2 C7 C2 -8.5(4) . .
C5 C6 C7 N2 -0.3(5) . .
C5 C6 C7 C2 -174.1(3) . .
N3 C2 C7 N2 -1.8(5) . .
C8 C2 C7 N2 -179.5(3) . .
N3 C2 C7 C6 172.4(4) . .
C8 C2 C7 C6 -5.3(6) . .
C1 N1 C9 C14 74.9(4) . .
Cu1 N1 C9 C14 -108.0(4) . .
C1 N1 C9 C10 -105.7(4) . .
Cu1 N1 C9 C10 71.4(4) . .
C14 C9 C10 C11 2.5(6) . .
N1 C9 C10 C11 -176.9(3) . .
C14 C9 C10 C16 -177.1(4) . .
N1 C9 C10 C16 3.5(6) . .
C9 C10 C11 C12 -2.1(6) . .
C16 C10 C11 C12 177.5(4) . .
C10 C11 C12 C13 0.9(7) . .
C11 C12 C13 C14 -0.1(6) . .
C10 C9 C14 C13 -1.7(6) . .
N1 C9 C14 C13 177.7(3) . .
C10 C9 C14 C15 177.0(4) . .
N1 C9 C14 C15 -3.6(5) . .
C12 C13 C14 C9 0.5(6) . .
C12 C13 C14 C15 -178.2(4) . .
C2 N3 C17 C18 -107.1(4) . .
Cu1 N3 C17 C18 76.4(4) . .
C2 N3 C17 C22 76.1(4) . .
Cu1 N3 C17 C22 -100.5(3) . .
C22 C17 C18 C19 -2.5(5) . .
N3 C17 C18 C19 -179.1(3) . .
C22 C17 C18 C24 177.2(4) . .
N3 C17 C18 C24 0.6(5) . .
C17 C18 C19 C20 -0.2(5) . .
C24 C18 C19 C20 -179.9(4) . .
C18 C19 C20 C21 1.5(6) . .
C19 C20 C21 C22 -0.3(6) . .
C20 C21 C22 C17 -2.2(6) . .
C20 C21 C22 C23 175.5(4) . .
C18 C17 C22 C21 3.6(5) . .
N3 C17 C22 C21 -179.6(3) . .
C18 C17 C22 C23 -174.1(3) . .
N3 C17 C22 C23 2.7(5) . .
